data_7720062
loop_
_publ_author_name
'Pal, Sarvesh Kumar'
'Mishra, Anjali'
'Mishra, Gaurav Kumar'
'Hansson, Ruben'
'Jaiswal, Vishal'
'Nordlander, Ebbe'
'Lisensky, George'
'Singh, Amrendra Kumar'
'Singh, Nanhai'
'Lama, Prem'
'Kumar, Kamlesh'

_publ_section_title
;
 Cationic heteroleptic Ni(II) complexes of dithiocarbamate and phosphine
 ligands: synthesis, characterization and proton reduction study.
;
_journal_issue 8
_journal_name_full 'Dalton transactions (Cambridge, England : 2003)'
_journal_page_first 3375
_journal_page_last 3387
_journal_paper_doi 10.1039/d5dt02840j
_journal_volume 55
_journal_year 2026
_chemical_formula_sum 'C65 H58 F6 N Ni P5 S2'
_chemical_formula_weight 1244.80
_space_group_crystal_system triclinic
_space_group_IT_number 2
_space_group_name_Hall '-P 1'
_space_group_name_H-M_alt 'P -1'
_atom_sites_solution_hydrogens geom
_atom_sites_solution_primary direct
_atom_sites_solution_secondary difmap
_audit_creation_method SHELXL-2019/2
_audit_update_record
;
2025-04-25 deposited with the CCDC.	2026-01-19 downloaded from the CCDC.
;
_cell_angle_alpha 79.054(4)
_cell_angle_beta 70.147(4)
_cell_angle_gamma 61.742(5)
_cell_formula_units_Z 2
_cell_length_a 14.2266(7)
_cell_length_b 14.5459(6)
_cell_length_c 17.7323(8)
_cell_measurement_reflns_used 6606
_cell_measurement_temperature 298(2)
_cell_measurement_theta_max 71.9610
_cell_measurement_theta_min 5.2490
_cell_volume 3038.2(3)
_computing_cell_refinement 'CrysAlisPro 1.171.39.46 (Rigaku OD, 2018)'
_computing_data_collection 'CrysAlisPro 1.171.39.46 (Rigaku OD, 2018)'
_computing_data_reduction 'CrysAlisPro 1.171.39.46 (Rigaku OD, 2018)'
_computing_structure_refinement 'SHELXL-2019/2 (Sheldrick, 2019)'
_diffrn_ambient_temperature 298(2)
_diffrn_measured_fraction_theta_full 0.999
_diffrn_measured_fraction_theta_max 0.980
_diffrn_measurement_device_type 'Xcalibur, Eos'
_diffrn_measurement_method '\w scans'
_diffrn_radiation_type CuK\a
_diffrn_radiation_wavelength 1.54184
_diffrn_reflns_av_R_equivalents 0.0333
_diffrn_reflns_av_unetI/netI 0.0475
_diffrn_reflns_Laue_measured_fraction_full 0.999
_diffrn_reflns_Laue_measured_fraction_max 0.980
_diffrn_reflns_limit_h_max 16
_diffrn_reflns_limit_h_min -17
_diffrn_reflns_limit_k_max 14
_diffrn_reflns_limit_k_min -17
_diffrn_reflns_limit_l_max 21
_diffrn_reflns_limit_l_min -19
_diffrn_reflns_number 21537
_diffrn_reflns_point_group_measured_fraction_full 0.999
_diffrn_reflns_point_group_measured_fraction_max 0.980
_diffrn_reflns_theta_full 67.684
_diffrn_reflns_theta_max 72.147
_diffrn_reflns_theta_min 3.452
_exptl_absorpt_coefficient_mu 2.840
_exptl_absorpt_correction_T_max 1.00000
_exptl_absorpt_correction_T_min 0.48623
_exptl_absorpt_correction_type multi-scan
_exptl_absorpt_process_details SADABS
_exptl_crystal_colour brown
_exptl_crystal_density_diffrn 1.361
_exptl_crystal_description block
_exptl_crystal_F_000 1288
_exptl_crystal_size_max 0.220
_exptl_crystal_size_mid 0.190
_exptl_crystal_size_min 0.180
_refine_diff_density_max 0.469
_refine_diff_density_min -0.346
_refine_diff_density_rms 0.062
_refine_ls_extinction_method none
_refine_ls_goodness_of_fit_ref 1.042
_refine_ls_hydrogen_treatment constr
_refine_ls_matrix_type full
_refine_ls_number_parameters 771
_refine_ls_number_reflns 11747
_refine_ls_number_restraints 0
_refine_ls_restrained_S_all 1.042
_refine_ls_R_factor_all 0.0698
_refine_ls_R_factor_gt 0.0551
_refine_ls_shift/su_max 0.001
_refine_ls_shift/su_mean 0.000
_refine_ls_structure_factor_coef Fsqd
_refine_ls_weighting_details 'w=1/[\s^2^(Fo^2^)+(0.0922P)^2^+0.7143P] where P=(Fo^2^+2Fc^2^)/3'
_refine_ls_weighting_scheme calc
_refine_ls_wR_factor_gt 0.1510
_refine_ls_wR_factor_ref 0.1661
_reflns_Friedel_coverage 0.000
_reflns_number_gt 9229
_reflns_number_total 11747
_reflns_threshold_expression 'I > 2\s(I)'
_cod_data_source_file d5dt02840j2.cif
_cod_data_source_block SK303
_cod_depositor_comments 'Adding full bibliography for 7720062--7720063.cif.'
_cod_database_code 7720062
_shelx_shelxl_version_number 2019/2
_shelx_space_group_comment
;
The symmetry employed for this shelxl refinement is uniquely defined
by the following loop, which should always be used as a source of
symmetry information in preference to the above space-group names.
They are only intended as comments.
;
_shelx_estimated_absorpt_t_min 0.574
_shelx_estimated_absorpt_t_max 0.629

loop_
_space_group_symop_operation_xyz
'x, y, z'
'-x, -y, -z'

loop_
_atom_site_label
_atom_site_type_symbol
_atom_site_fract_x
_atom_site_fract_y
_atom_site_fract_z
_atom_site_U_iso_or_equiv
_atom_site_adp_type
_atom_site_occupancy
_atom_site_site_symmetry_order
_atom_site_calc_flag
_atom_site_refinement_flags_posn
_atom_site_refinement_flags_adp
_atom_site_refinement_flags_occupancy
_atom_site_disorder_assembly
_atom_site_disorder_group
Ni1 Ni 0.62620(4) 0.50368(4) 0.72012(3) 0.03672(13) Uani 1 1 d . . . . .
S1 S 0.81982(6) 0.43512(6) 0.70818(4) 0.04494(18) Uani 1 1 d . . . . .
S2 S 0.64733(6) 0.39725(6) 0.82984(4) 0.04372(17) Uani 1 1 d . . . . .
P1 P 0.62618(6) 0.38587(6) 0.65743(4) 0.04051(17) Uani 1 1 d . . . . .
P2 P 0.62260(6) 0.57149(6) 0.59972(4) 0.03985(17) Uani 1 1 d . . . . .
P3 P 0.51601(6) 0.64176(5) 0.79794(4) 0.03955(17) Uani 1 1 d . . . . .
P4 P 0.36487(9) 0.88373(7) 0.81641(6) 0.0662(3) Uani 1 1 d . . . . .
P5 P 0.99594(12) 0.28848(10) 0.30128(8) 0.0820(3) Uani 1 1 d . . . . .
F1 F 0.9523(4) 0.2062(3) 0.3069(3) 0.1685(19) Uani 1 1 d . . . . .
F2 F 1.0464(5) 0.3651(4) 0.2955(2) 0.1649(19) Uani 1 1 d . . . . .
F3 F 1.1070(4) 0.1991(4) 0.3041(5) 0.240(3) Uani 1 1 d . . . . .
F4 F 1.0328(5) 0.2879(5) 0.2079(2) 0.186(2) Uani 1 1 d . . . . .
F5 F 0.8839(5) 0.3749(5) 0.2941(4) 0.232(3) Uani 1 1 d . . . . .
F6 F 0.9480(5) 0.3018(5) 0.3926(2) 0.178(2) Uani 1 1 d . . . . .
N1 N 0.8604(2) 0.2967(2) 0.83188(15) 0.0454(6) Uani 1 1 d . . . . .
C1 C 0.9948(3) 0.4144(3) 0.8423(2) 0.0574(8) Uani 1 1 d . . . . .
H1 H 0.952079 0.460097 0.809262 0.069 Uiso 1 1 calc R U . . .
C2 C 1.0320(3) 0.4516(3) 0.8868(3) 0.0673(10) Uani 1 1 d . . . . .
H2 H 1.014515 0.522181 0.883096 0.081 Uiso 1 1 calc R U . . .
C3 C 1.0943(3) 0.3856(4) 0.9361(3) 0.0701(10) Uani 1 1 d . . . . .
H3 H 1.118951 0.411333 0.965841 0.084 Uiso 1 1 calc R U . . .
C4 C 1.1200(4) 0.2821(4) 0.9416(3) 0.0803(12) Uani 1 1 d . . . . .
H4 H 1.160910 0.237298 0.975901 0.096 Uiso 1 1 calc R U . . .
C5 C 1.0850(3) 0.2432(3) 0.8958(3) 0.0734(11) Uani 1 1 d . . . . .
H5 H 1.105093 0.172068 0.898359 0.088 Uiso 1 1 calc R U . . .
C6 C 1.0210(2) 0.3090(3) 0.8466(2) 0.0505(7) Uani 1 1 d . . . . .
C7 C 0.9804(3) 0.2672(3) 0.7995(2) 0.0530(7) Uani 1 1 d . . . . .
H7A H 0.995927 0.293305 0.744392 0.064 Uiso 1 1 calc R U . . .
H7B H 1.021343 0.191682 0.799524 0.064 Uiso 1 1 calc R U . . .
C8 C 0.8257(3) 0.2455(3) 0.90797(19) 0.0515(7) Uani 1 1 d . . . . .
H8A H 0.745878 0.284543 0.931068 0.062 Uiso 1 1 calc R U . . .
H8B H 0.861898 0.247548 0.944717 0.062 Uiso 1 1 calc R U . . .
C9A C 0.9230(10) 0.0606(8) 0.9518(7) 0.109(4) Uani 0.560(9) 1 d . . P A 1
H9A H 0.943482 0.082525 0.986986 0.131 Uiso 0.560(9) 1 calc R U P A 1
C10A C 0.9570(12) -0.0495(8) 0.9415(9) 0.132(5) Uani 0.560(9) 1 d . . P A 1
H10A H 0.999895 -0.100577 0.972212 0.159 Uiso 0.560(9) 1 calc R U P A 1
C11A C 0.9283(13) -0.0780(7) 0.8898(8) 0.106(4) Uani 0.560(9) 1 d . . P A 1
H11A H 0.937048 -0.145944 0.892615 0.127 Uiso 0.560(9) 1 calc R U P A 1
C9B C 0.8092(11) 0.0857(9) 0.9673(6) 0.090(4) Uani 0.440(9) 1 d . . P A 2
H9B H 0.771045 0.119947 1.015494 0.108 Uiso 0.440(9) 1 calc R U P A 2
C10B C 0.8219(18) -0.0129(11) 0.9632(8) 0.133(8) Uani 0.440(9) 1 d . . P A 2
H10B H 0.806341 -0.049982 1.010742 0.160 Uiso 0.440(9) 1 calc R U P A 2
C11B C 0.8561(19) -0.0584(13) 0.8930(12) 0.119(2) Uani 0.440(9) 1 d . . P A 2
H11B H 0.857045 -0.122034 0.890369 0.142 Uiso 0.440(9) 1 calc R U P A 2
C12 C 0.8862(6) -0.0096(4) 0.8325(4) 0.119(2) Uani 1 1 d . . . . .
H12 H 0.875843 -0.031956 0.791414 0.142 Uiso 1 1 calc R U . A 1
C13 C 0.8592(6) 0.0937(4) 0.8371(4) 0.114(2) Uani 1 1 d . . . . .
H13 H 0.844879 0.137935 0.792827 0.137 Uiso 1 1 calc R U . . .
C14 C 0.8526(3) 0.1337(3) 0.9003(2) 0.0632(9) Uani 1 1 d . . . . .
C15 C 0.7880(2) 0.3664(2) 0.79487(16) 0.0400(6) Uani 1 1 d . . . B 2
C16 C 0.7397(3) 0.2557(2) 0.63681(19) 0.0493(7) Uani 1 1 d . . . C 2
C17 C 0.8414(3) 0.2427(3) 0.5839(3) 0.0691(10) Uani 1 1 d . . . C 2
H17 H 0.852363 0.300772 0.559489 0.083 Uiso 1 1 calc R U . C 2
C18 C 0.9281(4) 0.1428(4) 0.5670(3) 0.0903(15) Uani 1 1 d . . . C 2
H18 H 0.996995 0.134411 0.531939 0.108 Uiso 1 1 calc R U . C 2
C19 C 0.9124(5) 0.0575(4) 0.6014(3) 0.0948(16) Uani 1 1 d . . . C 2
H19 H 0.970306 -0.009043 0.589304 0.114 Uiso 1 1 calc R U . C 2
C20 C 0.8121(5) 0.0692(4) 0.6536(3) 0.1012(17) Uani 1 1 d . . . C 2
H20 H 0.801649 0.010480 0.676607 0.121 Uiso 1 1 calc R U . C 2
C21 C 0.7250(4) 0.1685(3) 0.6727(3) 0.0767(12) Uani 1 1 d . . . C 2
H21 H 0.657273 0.176087 0.709461 0.092 Uiso 1 1 calc R U . C 2
C22 C 0.4994(3) 0.3703(3) 0.68689(19) 0.0492(7) Uani 1 1 d . . . D 2
C23 C 0.4217(3) 0.4069(4) 0.7582(3) 0.0806(13) Uani 1 1 d . . . D 2
H23 H 0.433698 0.439642 0.791766 0.097 Uiso 1 1 calc R U . D 2
C24 C 0.3254(4) 0.3953(5) 0.7803(3) 0.120(2) Uani 1 1 d . . . D 2
H24 H 0.271639 0.422538 0.828314 0.144 Uiso 1 1 calc R U . D 2
C25 C 0.3071(4) 0.3453(5) 0.7341(3) 0.1008(18) Uani 1 1 d . . . D 2
H25 H 0.242314 0.336488 0.750851 0.121 Uiso 1 1 calc R U . D 2
C26 C 0.3839(4) 0.3080(5) 0.6628(3) 0.0925(16) Uani 1 1 d . . . D 2
H26 H 0.371820 0.273484 0.630550 0.111 Uiso 1 1 calc R U . D 2
C27 C 0.4801(3) 0.3212(4) 0.6381(2) 0.0763(12) Uani 1 1 d . . . D 2
H27 H 0.531768 0.297158 0.588759 0.092 Uiso 1 1 calc R U . D 2
C28 C 0.6349(3) 0.4573(2) 0.55960(17) 0.0482(7) Uani 1 1 d . . . E 2
H28A H 0.705509 0.422473 0.519562 0.058 Uiso 1 1 calc R U . E 2
H28B H 0.573395 0.473363 0.539141 0.058 Uiso 1 1 calc R U . E 2
C29 C 0.5008(3) 0.6805(3) 0.57714(17) 0.0477(7) Uani 1 1 d . . . F 2
C30 C 0.4023(3) 0.6700(3) 0.5978(2) 0.0652(9) Uani 1 1 d . . . F 2
H30 H 0.399385 0.608911 0.623306 0.078 Uiso 1 1 calc R U . F 2
C31 C 0.3083(3) 0.7522(5) 0.5796(3) 0.0885(15) Uani 1 1 d . . . F 2
H31 H 0.242567 0.745742 0.592416 0.106 Uiso 1 1 calc R U . F 2
C32 C 0.3132(4) 0.8423(4) 0.5428(3) 0.0930(16) Uani 1 1 d . . . F 2
H32 H 0.250777 0.896456 0.530192 0.112 Uiso 1 1 calc R U . F 2
C33 C 0.4080(5) 0.8534(3) 0.5245(3) 0.0857(14) Uani 1 1 d . . . F 2
H33 H 0.409230 0.915728 0.500639 0.103 Uiso 1 1 calc R U . F 2
C34 C 0.5029(3) 0.7733(3) 0.5409(2) 0.0607(9) Uani 1 1 d . . . F 2
H34 H 0.567677 0.781492 0.527725 0.073 Uiso 1 1 calc R U . F 2
C35 C 0.7414(2) 0.5962(2) 0.54249(17) 0.0450(6) Uani 1 1 d . . . G 2
C36 C 0.7999(3) 0.5644(3) 0.4641(2) 0.0609(9) Uani 1 1 d . . . G 2
H36 H 0.777935 0.530113 0.439293 0.073 Uiso 1 1 calc R U . G 2
C37 C 0.8915(3) 0.5841(3) 0.4227(3) 0.0765(12) Uani 1 1 d . . . G 2
H37 H 0.930966 0.562919 0.370309 0.092 Uiso 1 1 calc R U . G 2
C38 C 0.9229(3) 0.6349(3) 0.4599(3) 0.0738(11) Uani 1 1 d . . . G 2
H38 H 0.984378 0.647644 0.432412 0.089 Uiso 1 1 calc R U . G 2
C39 C 0.8656(3) 0.6670(3) 0.5363(3) 0.0701(10) Uani 1 1 d . . . G 2
H39 H 0.886779 0.702710 0.560550 0.084 Uiso 1 1 calc R U . G 2
C40 C 0.7754(3) 0.6462(3) 0.5779(2) 0.0571(8) Uani 1 1 d . . . G 2
H40 H 0.737427 0.666604 0.630677 0.069 Uiso 1 1 calc R U . G 2
C41 C 0.5700(3) 0.6606(2) 0.87077(18) 0.0447(6) Uani 1 1 d . . . H 2
C42 C 0.6797(3) 0.6466(3) 0.8459(2) 0.0584(8) Uani 1 1 d . . . H 2
H42 H 0.726236 0.618426 0.796281 0.070 Uiso 1 1 calc R U . H 2
C43 C 0.7202(3) 0.6740(3) 0.8940(3) 0.0760(12) Uani 1 1 d . . . H 2
H43 H 0.793072 0.665805 0.876474 0.091 Uiso 1 1 calc R U . H 2
C44 C 0.6522(4) 0.7135(3) 0.9680(3) 0.0763(12) Uani 1 1 d . . . H 2
H44 H 0.679747 0.730883 1.000973 0.092 Uiso 1 1 calc R U . H 2
C45 C 0.5441(4) 0.7274(3) 0.9938(2) 0.0712(11) Uani 1 1 d . . . H 2
H45 H 0.498735 0.754242 1.044044 0.085 Uiso 1 1 calc R U . H 2
C46 C 0.5023(3) 0.7018(3) 0.94550(19) 0.0548(8) Uani 1 1 d . . . H 2
H46 H 0.428638 0.712056 0.962987 0.066 Uiso 1 1 calc R U . H 2
C47 C 0.3883(2) 0.6300(2) 0.85560(18) 0.0444(6) Uani 1 1 d . . . I 2
C48 C 0.3851(3) 0.5682(3) 0.92578(19) 0.0513(7) Uani 1 1 d . . . I 2
H48 H 0.446471 0.536659 0.945621 0.062 Uiso 1 1 calc R U . I 2
C49 C 0.2905(3) 0.5534(3) 0.9664(3) 0.0700(11) Uani 1 1 d . . . I 2
H49 H 0.288516 0.512791 1.013650 0.084 Uiso 1 1 calc R U . I 2
C50 C 0.2008(4) 0.5981(4) 0.9374(3) 0.0808(13) Uani 1 1 d . . . I 2
H50 H 0.137674 0.588239 0.965215 0.097 Uiso 1 1 calc R U . I 2
C51 C 0.2027(3) 0.6570(4) 0.8679(3) 0.0844(14) Uani 1 1 d . . . I 2
H51 H 0.141429 0.686402 0.848057 0.101 Uiso 1 1 calc R U . I 2
C52 C 0.2967(3) 0.6735(3) 0.8263(2) 0.0655(10) Uani 1 1 d . . . I 2
H52 H 0.297711 0.713880 0.778879 0.079 Uiso 1 1 calc R U . I 2
C53 C 0.4653(3) 0.7726(2) 0.74922(19) 0.0583(9) Uani 1 1 d . . . J 2
H53A H 0.430180 0.772308 0.711036 0.070 Uiso 1 1 calc R U . J 2
H53B H 0.529260 0.785387 0.718994 0.070 Uiso 1 1 calc R U . J 2
C54 C 0.2952(4) 0.9739(3) 0.7429(2) 0.0668(10) Uani 1 1 d . . . K 2
C55 C 0.2020(4) 0.9699(3) 0.7391(3) 0.0796(12) Uani 1 1 d . . . K 2
H55 H 0.175956 0.925483 0.774575 0.096 Uiso 1 1 calc R U . K 2
C56 C 0.1468(4) 1.0302(4) 0.6838(4) 0.0950(15) Uani 1 1 d . . . K 2
H56 H 0.086566 1.023450 0.680367 0.114 Uiso 1 1 calc R U . K 2
C57 C 0.1793(6) 1.0983(4) 0.6351(4) 0.1002(17) Uani 1 1 d . . . K 2
H57 H 0.140521 1.140182 0.598779 0.120 Uiso 1 1 calc R U . K 2
C58 C 0.2672(6) 1.1066(4) 0.6383(4) 0.119(2) Uani 1 1 d . . . K 2
H58 H 0.288811 1.154821 0.604581 0.143 Uiso 1 1 calc R U . K 2
C59 C 0.3274(5) 1.0434(4) 0.6920(4) 0.1045(18) Uani 1 1 d . . . K 2
H59 H 0.389614 1.048804 0.692879 0.125 Uiso 1 1 calc R U . K 2
C60 C 0.4515(5) 0.9420(4) 0.8254(4) 0.0992(18) Uani 1 1 d . . . . .
C61 C 0.5602(6) 0.9093(5) 0.7970(5) 0.125(2) Uani 1 1 d . . . . .
H61 H 0.601842 0.852980 0.763381 0.150 Uiso 1 1 calc R U . . .
C62 C 0.6156(8) 0.9569(6) 0.8159(6) 0.158(3) Uani 1 1 d . . . . .
H62 H 0.688002 0.946121 0.787410 0.190 Uiso 1 1 calc R U . L 1
C63A C 0.554(2) 1.0189(16) 0.879(2) 0.218(15) Uani 0.612(13) 1 d . . P M 1
H63A H 0.588465 1.049789 0.894103 0.262 Uiso 0.612(13) 1 calc R U P M 1
C64A C 0.4494(19) 1.0414(14) 0.9211(18) 0.219(14) Uani 0.612(13) 1 d . . P M 1
H64A H 0.413133 1.089649 0.961305 0.263 Uiso 0.612(13) 1 calc R U P M 1
C65A C 0.3915(11) 0.9917(8) 0.9053(10) 0.133(6) Uani 0.612(13) 1 d . . P M 1
H65A H 0.326144 0.990575 0.939851 0.159 Uiso 0.612(13) 1 calc R U P M 1
C63B C 0.567(2) 1.0546(18) 0.8380(10) 0.091(6) Uani 0.388(13) 1 d . . P M 2
H63B H 0.608124 1.086405 0.843367 0.109 Uiso 0.388(13) 1 calc R U P M 2
C64B C 0.4580(14) 1.1043(13) 0.8521(10) 0.095(5) Uani 0.388(13) 1 d . . P M 2
H64B H 0.417925 1.172440 0.869557 0.114 Uiso 0.388(13) 1 calc R U P M 2
C65B C 0.4054(10) 1.0527(11) 0.8403(9) 0.084(5) Uani 0.388(13) 1 d . . P M 2
H65B H 0.330862 1.093057 0.841957 0.101 Uiso 0.388(13) 1 calc R U P M 2

loop_
_atom_site_aniso_label
_atom_site_aniso_U_11
_atom_site_aniso_U_22
_atom_site_aniso_U_33
_atom_site_aniso_U_23
_atom_site_aniso_U_13
_atom_site_aniso_U_12
Ni1 0.0383(3) 0.0378(3) 0.0332(2) -0.00567(18) -0.00461(19) -0.0183(2)
S1 0.0391(4) 0.0504(4) 0.0428(4) -0.0035(3) -0.0034(3) -0.0229(3)
S2 0.0373(4) 0.0467(4) 0.0404(4) 0.0009(3) -0.0041(3) -0.0189(3)
P1 0.0422(4) 0.0415(4) 0.0396(4) -0.0093(3) -0.0049(3) -0.0217(3)
P2 0.0431(4) 0.0420(4) 0.0334(3) -0.0054(3) -0.0049(3) -0.0206(3)
P3 0.0436(4) 0.0366(4) 0.0345(3) -0.0073(3) -0.0072(3) -0.0152(3)
P4 0.0823(7) 0.0424(4) 0.0574(5) -0.0154(4) -0.0202(5) -0.0098(4)
P5 0.0947(9) 0.0727(7) 0.0867(8) -0.0084(6) -0.0253(7) -0.0419(6)
F1 0.163(4) 0.155(4) 0.209(5) -0.071(3) 0.021(3) -0.114(3)
F2 0.274(6) 0.175(4) 0.133(3) -0.003(3) -0.047(3) -0.176(4)
F3 0.118(3) 0.111(3) 0.455(10) 0.023(5) -0.112(5) -0.015(3)
F4 0.266(6) 0.270(6) 0.104(3) -0.027(3) -0.019(3) -0.197(6)
F5 0.164(5) 0.188(5) 0.271(7) -0.026(5) -0.116(5) 0.022(4)
F6 0.243(5) 0.248(6) 0.091(2) -0.015(3) -0.007(3) -0.172(5)
N1 0.0402(13) 0.0447(13) 0.0481(13) -0.0083(11) -0.0094(11) -0.0161(11)
C1 0.0473(18) 0.0527(19) 0.065(2) -0.0051(16) -0.0121(15) -0.0181(15)
C2 0.059(2) 0.061(2) 0.083(3) -0.0140(19) -0.0074(19) -0.0308(18)
C3 0.057(2) 0.088(3) 0.077(3) -0.014(2) -0.0151(19) -0.040(2)
C4 0.078(3) 0.087(3) 0.096(3) 0.012(3) -0.050(3) -0.041(2)
C5 0.067(2) 0.060(2) 0.103(3) 0.006(2) -0.041(2) -0.028(2)
C6 0.0349(15) 0.0515(17) 0.0588(18) -0.0072(14) -0.0090(13) -0.0154(13)
C7 0.0399(16) 0.0499(17) 0.0588(19) -0.0138(15) -0.0107(14) -0.0101(13)
C8 0.0517(18) 0.0497(17) 0.0484(17) -0.0039(14) -0.0166(14) -0.0165(14)
C9A 0.130(10) 0.091(7) 0.126(8) 0.051(6) -0.077(8) -0.057(7)
C10A 0.140(12) 0.068(6) 0.172(13) 0.046(7) -0.082(10) -0.026(7)
C11A 0.141(11) 0.050(5) 0.120(8) 0.007(5) -0.039(8) -0.038(6)
C9B 0.120(11) 0.075(7) 0.057(5) 0.005(5) -0.017(6) -0.038(7)
C10B 0.24(2) 0.082(8) 0.080(8) 0.031(7) -0.038(10) -0.094(12)
C11B 0.171(6) 0.073(3) 0.140(5) 0.003(3) -0.071(5) -0.060(4)
C12 0.171(6) 0.073(3) 0.140(5) 0.003(3) -0.071(5) -0.060(4)
C13 0.177(6) 0.062(3) 0.134(5) 0.005(3) -0.102(5) -0.042(3)
C14 0.068(2) 0.0527(19) 0.056(2) 0.0021(16) -0.0096(17) -0.0240(17)
C15 0.0395(14) 0.0390(14) 0.0383(14) -0.0097(11) -0.0034(11) -0.0171(12)
C16 0.0520(18) 0.0456(16) 0.0475(16) -0.0142(13) -0.0108(14) -0.0174(14)
C17 0.053(2) 0.067(2) 0.079(3) -0.023(2) -0.0066(18) -0.0213(18)
C18 0.057(2) 0.094(4) 0.096(3) -0.042(3) -0.013(2) -0.007(2)
C19 0.091(4) 0.060(3) 0.102(4) -0.031(3) -0.034(3) 0.005(2)
C20 0.126(5) 0.049(2) 0.099(4) -0.001(2) -0.028(3) -0.020(3)
C21 0.090(3) 0.051(2) 0.071(2) -0.0031(18) -0.009(2) -0.027(2)
C22 0.0456(16) 0.0545(18) 0.0527(17) -0.0119(14) -0.0058(13) -0.0281(14)
C23 0.065(2) 0.105(3) 0.082(3) -0.050(3) 0.017(2) -0.054(2)
C24 0.087(3) 0.178(6) 0.114(4) -0.095(4) 0.049(3) -0.093(4)
C25 0.068(3) 0.150(5) 0.105(4) -0.051(3) 0.016(3) -0.074(3)
C26 0.089(3) 0.146(5) 0.081(3) -0.035(3) -0.008(2) -0.082(3)
C27 0.070(2) 0.118(4) 0.058(2) -0.032(2) 0.0019(18) -0.059(3)
C28 0.0614(19) 0.0490(16) 0.0374(14) -0.0106(12) -0.0072(13) -0.0286(15)
C29 0.0452(16) 0.0541(18) 0.0365(14) -0.0120(13) -0.0096(12) -0.0139(14)
C30 0.052(2) 0.086(3) 0.0521(19) -0.0167(18) -0.0060(16) -0.0264(19)
C31 0.046(2) 0.127(4) 0.078(3) -0.039(3) -0.010(2) -0.019(2)
C32 0.073(3) 0.085(3) 0.086(3) -0.032(3) -0.034(3) 0.010(3)
C33 0.101(4) 0.055(2) 0.074(3) -0.007(2) -0.035(3) -0.005(2)
C34 0.072(2) 0.0517(19) 0.0495(18) -0.0063(15) -0.0177(17) -0.0187(17)
C35 0.0416(15) 0.0453(15) 0.0415(15) 0.0006(12) -0.0054(12) -0.0193(13)
C36 0.061(2) 0.061(2) 0.0507(18) -0.0076(16) -0.0001(16) -0.0280(17)
C37 0.067(2) 0.074(3) 0.061(2) -0.007(2) 0.0157(19) -0.031(2)
C38 0.049(2) 0.075(3) 0.083(3) 0.006(2) -0.0028(19) -0.0314(19)
C39 0.068(2) 0.080(3) 0.076(3) 0.006(2) -0.021(2) -0.047(2)
C40 0.061(2) 0.066(2) 0.0460(17) 0.0004(15) -0.0101(15) -0.0345(18)
C41 0.0531(17) 0.0427(15) 0.0428(15) -0.0071(12) -0.0121(13) -0.0240(13)
C42 0.057(2) 0.059(2) 0.062(2) -0.0172(16) -0.0050(16) -0.0307(17)
C43 0.061(2) 0.079(3) 0.103(3) -0.031(2) -0.017(2) -0.036(2)
C44 0.079(3) 0.081(3) 0.089(3) -0.024(2) -0.036(2) -0.037(2)
C45 0.082(3) 0.081(3) 0.057(2) -0.0246(19) -0.0173(19) -0.035(2)
C46 0.0537(19) 0.064(2) 0.0483(17) -0.0161(15) -0.0057(14) -0.0279(16)
C47 0.0402(15) 0.0442(15) 0.0454(15) -0.0171(12) -0.0066(12) -0.0143(12)
C48 0.0487(17) 0.0496(17) 0.0477(16) -0.0099(14) -0.0029(14) -0.0200(14)
C49 0.066(2) 0.066(2) 0.071(2) -0.0224(19) 0.0109(19) -0.036(2)
C50 0.056(2) 0.096(3) 0.094(3) -0.042(3) 0.011(2) -0.044(2)
C51 0.045(2) 0.106(4) 0.106(4) -0.048(3) -0.017(2) -0.024(2)
C52 0.055(2) 0.072(2) 0.064(2) -0.0201(18) -0.0216(17) -0.0143(18)
C53 0.080(2) 0.0383(16) 0.0426(16) -0.0073(13) -0.0125(16) -0.0172(16)
C54 0.074(3) 0.0401(17) 0.069(2) -0.0105(16) -0.0203(19) -0.0096(17)
C55 0.062(2) 0.059(2) 0.091(3) -0.010(2) -0.014(2) -0.0092(19)
C56 0.077(3) 0.071(3) 0.119(4) -0.017(3) -0.039(3) -0.006(2)
C57 0.122(5) 0.064(3) 0.100(4) -0.009(3) -0.050(4) -0.016(3)
C58 0.161(6) 0.078(3) 0.123(5) 0.039(3) -0.059(5) -0.061(4)
C59 0.126(5) 0.078(3) 0.131(5) 0.028(3) -0.061(4) -0.058(3)
C60 0.106(4) 0.057(2) 0.133(5) -0.039(3) -0.066(4) -0.001(2)
C61 0.119(5) 0.075(3) 0.176(7) -0.021(4) -0.006(5) -0.057(4)
C62 0.159(7) 0.102(5) 0.244(10) -0.009(6) -0.056(7) -0.081(5)
C63A 0.23(3) 0.093(12) 0.38(4) -0.069(19) -0.20(3) -0.010(14)
C64A 0.25(2) 0.093(10) 0.35(4) -0.098(16) -0.19(3) -0.003(13)
C65A 0.158(10) 0.075(6) 0.180(14) -0.044(8) -0.086(10) -0.024(6)
C63B 0.113(15) 0.113(16) 0.077(8) 0.019(8) -0.032(8) -0.078(15)
C64B 0.110(12) 0.071(9) 0.106(11) -0.038(8) -0.028(9) -0.031(8)
C65B 0.078(7) 0.065(8) 0.110(11) -0.048(8) -0.028(7) -0.015(6)

loop_
_atom_type_symbol
_atom_type_description
_atom_type_scat_dispersion_real
_atom_type_scat_dispersion_imag
_atom_type_scat_source
C C 0.0181 0.0091 'International Tables Vol C Tables 4.2.6.8 and 6.1.1.4'
H H 0.0000 0.0000 'International Tables Vol C Tables 4.2.6.8 and 6.1.1.4'
N N 0.0311 0.0180 'International Tables Vol C Tables 4.2.6.8 and 6.1.1.4'
F F 0.0727 0.0534 'International Tables Vol C Tables 4.2.6.8 and 6.1.1.4'
P P 0.2955 0.4335 'International Tables Vol C Tables 4.2.6.8 and 6.1.1.4'
S S 0.3331 0.5567 'International Tables Vol C Tables 4.2.6.8 and 6.1.1.4'
Ni Ni -3.0029 0.5091 'International Tables Vol C Tables 4.2.6.8 and 6.1.1.4'

loop_
_geom_angle_atom_site_label_1
_geom_angle_atom_site_label_2
_geom_angle_atom_site_label_3
_geom_angle
_geom_angle_site_symmetry_1
_geom_angle_site_symmetry_3
_geom_angle_publ_flag
P2 Ni1 P1 75.24(3) . . ?
P2 Ni1 P3 103.14(3) . . ?
P1 Ni1 P3 143.67(3) . . ?
P2 Ni1 S2 166.20(4) . . ?
P1 Ni1 S2 92.00(3) . . ?
P3 Ni1 S2 90.22(3) . . ?
P2 Ni1 S1 100.96(3) . . ?
P1 Ni1 S1 101.47(3) . . ?
P3 Ni1 S1 114.23(3) . . ?
S2 Ni1 S1 76.13(3) . . ?
C15 S1 Ni1 83.74(10) . . ?
C15 S2 Ni1 87.57(10) . . ?
C22 P1 C16 105.76(15) . . ?
C22 P1 C28 107.50(16) . . ?
C16 P1 C28 104.99(15) . . ?
C22 P1 Ni1 117.18(11) . . ?
C16 P1 Ni1 124.07(11) . . ?
C28 P1 Ni1 94.86(9) . . ?
C22 P1 P2 119.96(11) . . ?
C16 P1 P2 129.32(11) . . ?
C28 P1 P2 43.20(9) . . ?
Ni1 P1 P2 51.86(2) . . ?
C35 P2 C29 106.63(14) . . ?
C35 P2 C28 108.83(15) . . ?
C29 P2 C28 104.74(15) . . ?
C35 P2 Ni1 114.99(10) . . ?
C29 P2 Ni1 123.78(10) . . ?
C28 P2 Ni1 96.00(10) . . ?
C35 P2 P1 126.82(10) . . ?
C29 P2 P1 122.53(11) . . ?
C28 P2 P1 43.29(9) . . ?
Ni1 P2 P1 52.90(2) . . ?
C41 P3 C47 106.33(14) . . ?
C41 P3 C53 101.48(16) . . ?
C47 P3 C53 103.68(16) . . ?
C41 P3 Ni1 117.59(10) . . ?
C47 P3 Ni1 108.02(9) . . ?
C53 P3 Ni1 118.36(11) . . ?
C54 P4 C60 102.1(2) . . ?
C54 P4 C53 97.80(16) . . ?
C60 P4 C53 103.9(2) . . ?
F3 P5 F5 176.1(4) . . ?
F3 P5 F6 95.6(4) . . ?
F5 P5 F6 87.3(3) . . ?
F3 P5 F4 91.0(4) . . ?
F5 P5 F4 86.1(3) . . ?
F6 P5 F4 173.2(4) . . ?
F3 P5 F2 88.4(3) . . ?
F5 P5 F2 94.2(4) . . ?
F6 P5 F2 89.4(2) . . ?
F4 P5 F2 89.1(2) . . ?
F3 P5 F1 88.2(3) . . ?
F5 P5 F1 89.2(3) . . ?
F6 P5 F1 91.1(3) . . ?
F4 P5 F1 90.8(2) . . ?
F2 P5 F1 176.6(3) . . ?
C15 N1 C8 121.8(3) . . ?
C15 N1 C7 121.9(3) . . ?
C8 N1 C7 116.2(3) . . ?
C2 C1 C6 120.2(3) . . ?
C2 C1 H1 119.9 . . ?
C6 C1 H1 119.9 . . ?
C3 C2 C1 120.8(4) . . ?
C3 C2 H2 119.6 . . ?
C1 C2 H2 119.6 . . ?
C4 C3 C2 119.7(4) . . ?
C4 C3 H3 120.2 . . ?
C2 C3 H3 120.2 . . ?
C3 C4 C5 120.1(4) . . ?
C3 C4 H4 119.9 . . ?
C5 C4 H4 119.9 . . ?
C6 C5 C4 120.7(4) . . ?
C6 C5 H5 119.6 . . ?
C4 C5 H5 119.6 . . ?
C5 C6 C1 118.4(3) . . ?
C5 C6 C7 120.5(3) . . ?
C1 C6 C7 121.1(3) . . ?
N1 C7 C6 112.9(3) . . ?
N1 C7 H7A 109.0 . . ?
C6 C7 H7A 109.0 . . ?
N1 C7 H7B 109.0 . . ?
C6 C7 H7B 109.0 . . ?
H7A C7 H7B 107.8 . . ?
N1 C8 C14 113.7(3) . . ?
N1 C8 H8A 108.8 . . ?
C14 C8 H8A 108.8 . . ?
N1 C8 H8B 108.8 . . ?
C14 C8 H8B 108.8 . . ?
H8A C8 H8B 107.7 . . ?
C10A C9A C14 113.4(9) . . ?
C10A C9A H9A 123.3 . . ?
C14 C9A H9A 123.3 . . ?
C11A C10A C9A 121.7(9) . . ?
C11A C10A H10A 119.1 . . ?
C9A C10A H10A 119.1 . . ?
C10A C11A C12 121.1(9) . . ?
C10A C11A H11A 119.5 . . ?
C12 C11A H11A 119.5 . . ?
C14 C9B C10B 120.0(10) . . ?
C14 C9B H9B 120.0 . . ?
C10B C9B H9B 120.0 . . ?
C11B C10B C9B 122.7(12) . . ?
C11B C10B H10B 118.7 . . ?
C9B C10B H10B 118.7 . . ?
C12 C11B C10B 115.4(13) . . ?
C12 C11B H11B 122.3 . . ?
C10B C11B H11B 122.3 . . ?
C11B C12 C13 119.9(11) . . ?
C11A C12 C13 117.9(7) . . ?
C11A C12 H12 121.1 . . ?
C13 C12 H12 121.1 . . ?
C14 C13 C12 124.0(5) . . ?
C14 C13 H13 118.0 . . ?
C12 C13 H13 118.0 . . ?
C13 C14 C9B 107.9(7) . . ?
C13 C14 C9A 116.1(6) . . ?
C13 C14 C8 126.1(4) . . ?
C9B C14 C8 116.5(6) . . ?
C9A C14 C8 112.1(5) . . ?
N1 C15 S1 125.2(2) . . ?
N1 C15 S2 122.3(2) . . ?
S1 C15 S2 112.47(17) . . ?
C17 C16 C21 119.2(4) . . ?
C17 C16 P1 120.1(3) . . ?
C21 C16 P1 120.7(3) . . ?
C16 C17 C18 120.1(4) . . ?
C16 C17 H17 119.9 . . ?
C18 C17 H17 119.9 . . ?
C19 C18 C17 120.4(5) . . ?
C19 C18 H18 119.8 . . ?
C17 C18 H18 119.8 . . ?
C18 C19 C20 120.1(4) . . ?
C18 C19 H19 119.9 . . ?
C20 C19 H19 119.9 . . ?
C19 C20 C21 120.5(5) . . ?
C19 C20 H20 119.7 . . ?
C21 C20 H20 119.7 . . ?
C16 C21 C20 119.7(4) . . ?
C16 C21 H21 120.2 . . ?
C20 C21 H21 120.2 . . ?
C23 C22 C27 119.1(3) . . ?
C23 C22 P1 119.8(3) . . ?
C27 C22 P1 121.1(3) . . ?
C22 C23 C24 119.8(4) . . ?
C22 C23 H23 120.1 . . ?
C24 C23 H23 120.1 . . ?
C25 C24 C23 121.5(4) . . ?
C25 C24 H24 119.2 . . ?
C23 C24 H24 119.2 . . ?
C24 C25 C26 119.5(4) . . ?
C24 C25 H25 120.2 . . ?
C26 C25 H25 120.2 . . ?
C25 C26 C27 120.0(4) . . ?
C25 C26 H26 120.0 . . ?
C27 C26 H26 120.0 . . ?
C26 C27 C22 120.0(4) . . ?
C26 C27 H27 120.0 . . ?
C22 C27 H27 120.0 . . ?
P2 C28 P1 93.51(13) . . ?
P2 C28 H28A 113.0 . . ?
P1 C28 H28A 113.0 . . ?
P2 C28 H28B 113.0 . . ?
P1 C28 H28B 113.0 . . ?
H28A C28 H28B 110.4 . . ?
C34 C29 C30 119.6(3) . . ?
C34 C29 P2 122.0(3) . . ?
C30 C29 P2 118.4(3) . . ?
C29 C30 C31 119.3(4) . . ?
C29 C30 H30 120.4 . . ?
C31 C30 H30 120.4 . . ?
C32 C31 C30 119.8(4) . . ?
C32 C31 H31 120.1 . . ?
C30 C31 H31 120.1 . . ?
C33 C32 C31 120.8(4) . . ?
C33 C32 H32 119.6 . . ?
C31 C32 H32 119.6 . . ?
C32 C33 C34 120.9(5) . . ?
C32 C33 H33 119.6 . . ?
C34 C33 H33 119.6 . . ?
C33 C34 C29 119.6(4) . . ?
C33 C34 H34 120.2 . . ?
C29 C34 H34 120.2 . . ?
C40 C35 C36 119.1(3) . . ?
C40 C35 P2 119.0(2) . . ?
C36 C35 P2 121.9(3) . . ?
C35 C36 C37 119.9(4) . . ?
C35 C36 H36 120.1 . . ?
C37 C36 H36 120.1 . . ?
C38 C37 C36 119.5(4) . . ?
C38 C37 H37 120.2 . . ?
C36 C37 H37 120.2 . . ?
C39 C38 C37 120.9(4) . . ?
C39 C38 H38 119.5 . . ?
C37 C38 H38 119.5 . . ?
C38 C39 C40 119.6(4) . . ?
C38 C39 H39 120.2 . . ?
C40 C39 H39 120.2 . . ?
C35 C40 C39 120.9(3) . . ?
C35 C40 H40 119.5 . . ?
C39 C40 H40 119.5 . . ?
C46 C41 C42 118.7(3) . . ?
C46 C41 P3 122.6(2) . . ?
C42 C41 P3 118.1(2) . . ?
C43 C42 C41 120.7(3) . . ?
C43 C42 H42 119.6 . . ?
C41 C42 H42 119.6 . . ?
C44 C43 C42 119.6(4) . . ?
C44 C43 H43 120.2 . . ?
C42 C43 H43 120.2 . . ?
C45 C44 C43 120.6(4) . . ?
C45 C44 H44 119.7 . . ?
C43 C44 H44 119.7 . . ?
C44 C45 C46 120.2(4) . . ?
C44 C45 H45 119.9 . . ?
C46 C45 H45 119.9 . . ?
C45 C46 C41 120.1(3) . . ?
C45 C46 H46 119.9 . . ?
C41 C46 H46 119.9 . . ?
C52 C47 C48 118.5(3) . . ?
C52 C47 P3 120.8(3) . . ?
C48 C47 P3 120.4(2) . . ?
C49 C48 C47 120.2(4) . . ?
C49 C48 H48 119.9 . . ?
C47 C48 H48 119.9 . . ?
C50 C49 C48 120.4(4) . . ?
C50 C49 H49 119.8 . . ?
C48 C49 H49 119.8 . . ?
C49 C50 C51 120.5(4) . . ?
C49 C50 H50 119.7 . . ?
C51 C50 H50 119.7 . . ?
C50 C51 C52 120.1(4) . . ?
C50 C51 H51 120.0 . . ?
C52 C51 H51 120.0 . . ?
C47 C52 C51 120.3(4) . . ?
C47 C52 H52 119.9 . . ?
C51 C52 H52 119.9 . . ?
P3 C53 P4 116.55(18) . . ?
P3 C53 H53A 108.2 . . ?
P4 C53 H53A 108.2 . . ?
P3 C53 H53B 108.2 . . ?
P4 C53 H53B 108.2 . . ?
H53A C53 H53B 107.3 . . ?
C59 C54 C55 117.2(4) . . ?
C59 C54 P4 126.2(4) . . ?
C55 C54 P4 116.6(3) . . ?
C56 C55 C54 121.4(5) . . ?
C56 C55 H55 119.3 . . ?
C54 C55 H55 119.3 . . ?
C57 C56 C55 120.2(5) . . ?
C57 C56 H56 119.9 . . ?
C55 C56 H56 119.9 . . ?
C58 C57 C56 120.2(5) . . ?
C58 C57 H57 119.9 . . ?
C56 C57 H57 119.9 . . ?
C57 C58 C59 120.7(5) . . ?
C57 C58 H58 119.6 . . ?
C59 C58 H58 119.6 . . ?
C54 C59 C58 120.2(5) . . ?
C54 C59 H59 119.9 . . ?
C58 C59 H59 119.9 . . ?
C61 C60 C65B 105.5(7) . . ?
C61 C60 C65A 119.2(7) . . ?
C61 C60 P4 129.2(4) . . ?
C65B C60 P4 122.1(6) . . ?
C65A C60 P4 103.8(7) . . ?
C60 C61 C62 122.3(7) . . ?
C60 C61 H61 118.8 . . ?
C62 C61 H61 118.8 . . ?
C63B C62 C61 124.2(12) . . ?
C63A C62 C61 113.6(14) . . ?
C63A C62 H62 123.2 . . ?
C61 C62 H62 123.2 . . ?
C64A C63A C62 127.4(19) . . ?
C64A C63A H63A 116.3 . . ?
C62 C63A H63A 116.3 . . ?
C63A C64A C65A 120.4(17) . . ?
C63A C64A H64A 119.8 . . ?
C65A C64A H64A 119.8 . . ?
C64A C65A C60 110.5(15) . . ?
C64A C65A H65A 124.8 . . ?
C60 C65A H65A 124.8 . . ?
C64B C63B C62 115.9(16) . . ?
C64B C63B H63B 122.0 . . ?
C62 C63B H63B 122.0 . . ?
C63B C64B C65B 118.1(15) . . ?
C63B C64B H64B 120.9 . . ?
C65B C64B H64B 120.9 . . ?
C64B C65B C60 128.1(11) . . ?
C64B C65B H65B 116.0 . . ?
C60 C65B H65B 116.0 . . ?

loop_
_geom_bond_atom_site_label_1
_geom_bond_atom_site_label_2
_geom_bond_distance
_geom_bond_site_symmetry_2
_geom_bond_publ_flag
Ni1 P2 2.1818(8) . ?
Ni1 P1 2.2127(8) . ?
Ni1 P3 2.2356(8) . ?
Ni1 S2 2.2550(8) . ?
Ni1 S1 2.3895(9) . ?
S1 C15 1.714(3) . ?
S2 C15 1.733(3) . ?
P1 C22 1.811(3) . ?
P1 C16 1.815(3) . ?
P1 C28 1.843(3) . ?
P1 P2 2.6825(10) . ?
P2 C35 1.813(3) . ?
P2 C29 1.818(3) . ?
P2 C28 1.840(3) . ?
P3 C41 1.828(3) . ?
P3 C47 1.828(3) . ?
P3 C53 1.841(3) . ?
P4 C54 1.843(4) . ?
P4 C60 1.854(6) . ?
P4 C53 1.860(3) . ?
P5 F3 1.507(4) . ?
P5 F5 1.522(5) . ?
P5 F6 1.540(4) . ?
P5 F4 1.558(4) . ?
P5 F2 1.560(3) . ?
P5 F1 1.563(3) . ?
N1 C15 1.318(4) . ?
N1 C8 1.460(4) . ?
N1 C7 1.471(4) . ?
C1 C2 1.383(5) . ?
C1 C6 1.389(5) . ?
C1 H1 0.9300 . ?
C2 C3 1.370(6) . ?
C2 H2 0.9300 . ?
C3 C4 1.363(6) . ?
C3 H3 0.9300 . ?
C4 C5 1.394(6) . ?
C4 H4 0.9300 . ?
C5 C6 1.379(5) . ?
C5 H5 0.9300 . ?
C6 C7 1.500(5) . ?
C7 H7A 0.9700 . ?
C7 H7B 0.9700 . ?
C8 C14 1.507(5) . ?
C8 H8A 0.9700 . ?
C8 H8B 0.9700 . ?
C9A C10A 1.466(16) . ?
C9A C14 1.486(9) . ?
C9A H9A 0.9300 . ?
C10A C11A 1.317(17) . ?
C10A H10A 0.9300 . ?
C11A C12 1.360(14) . ?
C11A H11A 0.9300 . ?
C9B C14 1.368(11) . ?
C9B C10B 1.371(16) . ?
C9B H9B 0.9300 . ?
C10B C11B 1.35(2) . ?
C10B H10B 0.9300 . ?
C11B C12 1.234(19) . ?
C11B H11B 0.9300 . ?
C12 C13 1.375(7) . ?
C12 H12 0.9300 . ?
C13 C14 1.314(6) . ?
C13 H13 0.9300 . ?
C16 C17 1.377(5) . ?
C16 C21 1.383(5) . ?
C17 C18 1.393(6) . ?
C17 H17 0.9300 . ?
C18 C19 1.357(7) . ?
C18 H18 0.9300 . ?
C19 C20 1.362(8) . ?
C19 H19 0.9300 . ?
C20 C21 1.394(6) . ?
C20 H20 0.9300 . ?
C21 H21 0.9300 . ?
C22 C23 1.361(5) . ?
C22 C27 1.384(5) . ?
C23 C24 1.373(5) . ?
C23 H23 0.9300 . ?
C24 C25 1.350(7) . ?
C24 H24 0.9300 . ?
C25 C26 1.360(6) . ?
C25 H25 0.9300 . ?
C26 C27 1.382(5) . ?
C26 H26 0.9300 . ?
C27 H27 0.9300 . ?
C28 H28A 0.9700 . ?
C28 H28B 0.9700 . ?
C29 C34 1.390(5) . ?
C29 C30 1.398(5) . ?
C30 C31 1.398(6) . ?
C30 H30 0.9300 . ?
C31 C32 1.371(8) . ?
C31 H31 0.9300 . ?
C32 C33 1.357(7) . ?
C32 H32 0.9300 . ?
C33 C34 1.383(6) . ?
C33 H33 0.9300 . ?
C34 H34 0.9300 . ?
C35 C40 1.368(5) . ?
C35 C36 1.390(4) . ?
C36 C37 1.393(5) . ?
C36 H36 0.9300 . ?
C37 C38 1.371(6) . ?
C37 H37 0.9300 . ?
C38 C39 1.360(6) . ?
C38 H38 0.9300 . ?
C39 C40 1.387(5) . ?
C39 H39 0.9300 . ?
C40 H40 0.9300 . ?
C41 C46 1.389(4) . ?
C41 C42 1.392(5) . ?
C42 C43 1.377(5) . ?
C42 H42 0.9300 . ?
C43 C44 1.374(6) . ?
C43 H43 0.9300 . ?
C44 C45 1.370(6) . ?
C44 H44 0.9300 . ?
C45 C46 1.380(5) . ?
C45 H45 0.9300 . ?
C46 H46 0.9300 . ?
C47 C52 1.386(5) . ?
C47 C48 1.391(4) . ?
C48 C49 1.390(5) . ?
C48 H48 0.9300 . ?
C49 C50 1.359(6) . ?
C49 H49 0.9300 . ?
C50 C51 1.361(7) . ?
C50 H50 0.9300 . ?
C51 C52 1.398(6) . ?
C51 H51 0.9300 . ?
C52 H52 0.9300 . ?
C53 H53A 0.9700 . ?
C53 H53B 0.9700 . ?
C54 C59 1.363(6) . ?
C54 C55 1.380(6) . ?
C55 C56 1.375(6) . ?
C55 H55 0.9300 . ?
C56 C57 1.334(8) . ?
C56 H56 0.9300 . ?
C57 C58 1.332(8) . ?
C57 H57 0.9300 . ?
C58 C59 1.400(8) . ?
C58 H58 0.9300 . ?
C59 H59 0.9300 . ?
C60 C61 1.317(8) . ?
C60 C65B 1.461(13) . ?
C60 C65A 1.496(14) . ?
C61 C62 1.413(9) . ?
C61 H61 0.9300 . ?
C62 C63B 1.32(3) . ?
C62 C63A 1.34(3) . ?
C62 H62 0.9300 . ?
C63A C64A 1.33(4) . ?
C63A H63A 0.9300 . ?
C64A C65A 1.441(19) . ?
C64A H64A 0.9300 . ?
C65A H65A 0.9300 . ?
C63B C64B 1.32(3) . ?
C63B H63B 0.9300 . ?
C64B C65B 1.365(19) . ?
C64B H64B 0.9300 . ?
C65B H65B 0.9300 . ?

loop_
_geom_torsion_atom_site_label_1
_geom_torsion_atom_site_label_2
_geom_torsion_atom_site_label_3
_geom_torsion_atom_site_label_4
_geom_torsion
_geom_torsion_site_symmetry_1
_geom_torsion_site_symmetry_2
_geom_torsion_site_symmetry_3
_geom_torsion_site_symmetry_4
_geom_torsion_publ_flag
C6 C1 C2 C3 -0.5(6) . . . . ?
C1 C2 C3 C4 0.0(6) . . . . ?
C2 C3 C4 C5 1.4(7) . . . . ?
C3 C4 C5 C6 -2.3(7) . . . . ?
C4 C5 C6 C1 1.7(6) . . . . ?
C4 C5 C6 C7 -178.0(4) . . . . ?
C2 C1 C6 C5 -0.4(5) . . . . ?
C2 C1 C6 C7 179.3(3) . . . . ?
C15 N1 C7 C6 107.9(3) . . . . ?
C8 N1 C7 C6 -71.2(4) . . . . ?
C5 C6 C7 N1 106.9(4) . . . . ?
C1 C6 C7 N1 -72.8(4) . . . . ?
C15 N1 C8 C14 105.7(3) . . . . ?
C7 N1 C8 C14 -75.2(4) . . . . ?
C14 C9A C10A C11A 1(2) . . . . ?
C9A C10A C11A C12 14(2) . . . . ?
C14 C9B C10B C11B -13(3) . . . . ?
C9B C10B C11B C12 7(3) . . . . ?
C10B C11B C12 C13 -15(2) . . . . ?
C10A C11A C12 C13 -9.2(19) . . . . ?
C11B C12 C13 C14 34.0(16) . . . . ?
C11A C12 C13 C14 -12.8(14) . . . . ?
C12 C13 C14 C9B -36.4(10) . . . . ?
C12 C13 C14 C9A 27.6(10) . . . . ?
C12 C13 C14 C8 178.7(6) . . . . ?
C10B C9B C14 C13 25.8(16) . . . . ?
C10B C9B C14 C8 174.4(12) . . . . ?
C10A C9A C14 C13 -20.9(12) . . . . ?
C10A C9A C14 C8 -176.0(9) . . . . ?
N1 C8 C14 C13 -29.3(7) . . . . ?
N1 C8 C14 C9B -171.5(7) . . . . ?
N1 C8 C14 C9A 122.8(6) . . . . ?
C8 N1 C15 S1 176.6(2) . . . . ?
C7 N1 C15 S1 -2.4(4) . . . . ?
C8 N1 C15 S2 -4.1(4) . . . . ?
C7 N1 C15 S2 176.9(2) . . . . ?
Ni1 S1 C15 N1 176.8(3) . . . . ?
Ni1 S1 C15 S2 -2.55(13) . . . . ?
Ni1 S2 C15 N1 -176.6(2) . . . . ?
Ni1 S2 C15 S1 2.69(14) . . . . ?
C22 P1 C16 C17 153.5(3) . . . . ?
C28 P1 C16 C17 40.0(3) . . . . ?
Ni1 P1 C16 C17 -66.6(3) . . . . ?
P2 P1 C16 C17 -0.8(4) . . . . ?
C22 P1 C16 C21 -25.4(4) . . . . ?
C28 P1 C16 C21 -138.9(3) . . . . ?
Ni1 P1 C16 C21 114.4(3) . . . . ?
P2 P1 C16 C21 -179.8(3) . . . . ?
C21 C16 C17 C18 0.1(6) . . . . ?
P1 C16 C17 C18 -178.9(3) . . . . ?
C16 C17 C18 C19 1.1(7) . . . . ?
C17 C18 C19 C20 -0.8(8) . . . . ?
C18 C19 C20 C21 -0.6(9) . . . . ?
C17 C16 C21 C20 -1.4(7) . . . . ?
P1 C16 C21 C20 177.5(4) . . . . ?
C19 C20 C21 C16 1.7(8) . . . . ?
C16 P1 C22 C23 125.1(4) . . . . ?
C28 P1 C22 C23 -123.2(4) . . . . ?
Ni1 P1 C22 C23 -18.0(4) . . . . ?
P2 P1 C22 C23 -77.6(4) . . . . ?
C16 P1 C22 C27 -54.7(4) . . . . ?
C28 P1 C22 C27 57.1(4) . . . . ?
Ni1 P1 C22 C27 162.2(3) . . . . ?
P2 P1 C22 C27 102.6(3) . . . . ?
C27 C22 C23 C24 -0.4(8) . . . . ?
P1 C22 C23 C24 179.8(5) . . . . ?
C22 C23 C24 C25 2.1(10) . . . . ?
C23 C24 C25 C26 -1.9(11) . . . . ?
C24 C25 C26 C27 0.1(10) . . . . ?
C25 C26 C27 C22 1.6(9) . . . . ?
C23 C22 C27 C26 -1.4(7) . . . . ?
P1 C22 C27 C26 178.4(4) . . . . ?
C35 P2 C28 P1 124.15(14) . . . . ?
C29 P2 C28 P1 -122.12(15) . . . . ?
Ni1 P2 C28 P1 5.16(13) . . . . ?
C22 P1 C28 P2 115.41(15) . . . . ?
C16 P1 C28 P2 -132.30(15) . . . . ?
Ni1 P1 C28 P2 -5.08(13) . . . . ?
C35 P2 C29 C34 -15.6(3) . . . . ?
C28 P2 C29 C34 -130.8(3) . . . . ?
Ni1 P2 C29 C34 121.3(2) . . . . ?
P1 P2 C29 C34 -174.4(2) . . . . ?
C35 P2 C29 C30 164.9(3) . . . . ?
C28 P2 C29 C30 49.7(3) . . . . ?
Ni1 P2 C29 C30 -58.1(3) . . . . ?
P1 P2 C29 C30 6.1(3) . . . . ?
C34 C29 C30 C31 1.7(5) . . . . ?
P2 C29 C30 C31 -178.8(3) . . . . ?
C29 C30 C31 C32 -0.8(6) . . . . ?
C30 C31 C32 C33 -0.8(7) . . . . ?
C31 C32 C33 C34 1.4(7) . . . . ?
C32 C33 C34 C29 -0.5(6) . . . . ?
C30 C29 C34 C33 -1.0(5) . . . . ?
P2 C29 C34 C33 179.5(3) . . . . ?
C29 P2 C35 C40 93.4(3) . . . . ?
C28 P2 C35 C40 -154.1(3) . . . . ?
Ni1 P2 C35 C40 -47.8(3) . . . . ?
P1 P2 C35 C40 -108.9(3) . . . . ?
C29 P2 C35 C36 -87.5(3) . . . . ?
C28 P2 C35 C36 25.0(3) . . . . ?
Ni1 P2 C35 C36 131.3(3) . . . . ?
P1 P2 C35 C36 70.1(3) . . . . ?
C40 C35 C36 C37 -0.2(5) . . . . ?
P2 C35 C36 C37 -179.3(3) . . . . ?
C35 C36 C37 C38 -0.1(6) . . . . ?
C36 C37 C38 C39 -0.4(7) . . . . ?
C37 C38 C39 C40 1.3(7) . . . . ?
C36 C35 C40 C39 1.1(5) . . . . ?
P2 C35 C40 C39 -179.8(3) . . . . ?
C38 C39 C40 C35 -1.7(6) . . . . ?
C47 P3 C41 C46 -24.4(3) . . . . ?
C53 P3 C41 C46 83.7(3) . . . . ?
Ni1 P3 C41 C46 -145.5(3) . . . . ?
C47 P3 C41 C42 164.7(3) . . . . ?
C53 P3 C41 C42 -87.2(3) . . . . ?
Ni1 P3 C41 C42 43.5(3) . . . . ?
C46 C41 C42 C43 -0.7(5) . . . . ?
P3 C41 C42 C43 170.6(3) . . . . ?
C41 C42 C43 C44 1.4(7) . . . . ?
C42 C43 C44 C45 -1.1(7) . . . . ?
C43 C44 C45 C46 0.0(7) . . . . ?
C44 C45 C46 C41 0.7(6) . . . . ?
C42 C41 C46 C45 -0.4(5) . . . . ?
P3 C41 C46 C45 -171.3(3) . . . . ?
C41 P3 C47 C52 142.2(3) . . . . ?
C53 P3 C47 C52 35.7(3) . . . . ?
Ni1 P3 C47 C52 -90.7(3) . . . . ?
C41 P3 C47 C48 -44.4(3) . . . . ?
C53 P3 C47 C48 -150.9(2) . . . . ?
Ni1 P3 C47 C48 82.7(2) . . . . ?
C52 C47 C48 C49 -1.8(5) . . . . ?
P3 C47 C48 C49 -175.4(3) . . . . ?
C47 C48 C49 C50 0.9(5) . . . . ?
C48 C49 C50 C51 0.6(6) . . . . ?
C49 C50 C51 C52 -1.0(7) . . . . ?
C48 C47 C52 C51 1.4(5) . . . . ?
P3 C47 C52 C51 174.9(3) . . . . ?
C50 C51 C52 C47 0.0(6) . . . . ?
C41 P3 C53 P4 -54.5(3) . . . . ?
C47 P3 C53 P4 55.7(3) . . . . ?
Ni1 P3 C53 P4 175.23(15) . . . . ?
C54 P4 C53 P3 -154.5(2) . . . . ?
C60 P4 C53 P3 100.9(3) . . . . ?
C60 P4 C54 C59 17.8(5) . . . . ?
C53 P4 C54 C59 -88.3(5) . . . . ?
C60 P4 C54 C55 -162.6(3) . . . . ?
C53 P4 C54 C55 91.3(3) . . . . ?
C59 C54 C55 C56 2.7(7) . . . . ?
P4 C54 C55 C56 -176.9(4) . . . . ?
C54 C55 C56 C57 -3.5(7) . . . . ?
C55 C56 C57 C58 1.7(9) . . . . ?
C56 C57 C58 C59 0.7(10) . . . . ?
C55 C54 C59 C58 -0.4(8) . . . . ?
P4 C54 C59 C58 179.2(4) . . . . ?
C57 C58 C59 C54 -1.4(10) . . . . ?
C54 P4 C60 C61 -106.3(7) . . . . ?
C53 P4 C60 C61 -5.0(7) . . . . ?
C54 P4 C60 C65B 50.3(9) . . . . ?
C53 P4 C60 C65B 151.6(9) . . . . ?
C65B C60 C61 C62 27.0(11) . . . . ?
C65A C60 C61 C62 -29.6(12) . . . . ?
P4 C60 C61 C62 -173.5(6) . . . . ?
C60 C61 C62 C63B -24.5(16) . . . . ?
C60 C61 C62 C63A 15.3(18) . . . . ?
C61 C62 C63A C64A -2(4) . . . . ?
C62 C63A C64A C65A 4(5) . . . . ?
C63A C64A C65A C60 -16(3) . . . . ?
C61 C60 C65A C64A 28.3(14) . . . . ?
P4 C60 C65A C64A -179.8(11) . . . . ?
C61 C62 C63B C64B 8(2) . . . . ?
C62 C63B C64B C65B -2(2) . . . . ?
C63B C64B C65B C60 10(3) . . . . ?
C61 C60 C65B C64B -22.2(19) . . . . ?
P4 C60 C65B C64B 176.5(13) . . . . ?
